data_7011840
loop_
_publ_author_name
'Baldwin, Richard'
'Bennett, Martin A.'
'Hockless, David C. R.'
'Pertici, Paolo'
'Verrazzani, Alessandra'
'Uccello Barretta, Gloria'
'Marchetti, Fabio'
'Salvadori, Piero'

_publ_section_title
;
 Synthesis, structures and dynamic NMR spectra of ??6-hexaethylbenzene
 complexes of ruthenium(0) and ruthenium(ii)
;
_journal_issue 23
_journal_name_full 'Journal of the Chemical Society, Dalton Transactions'
_journal_page_first 4488
_journal_paper_doi 10.1039/b204875m
_journal_year 2002
_chemical_formula_moiety 'C26 H42 Ru'
_chemical_formula_sum 'C26 H42 Ru'
_chemical_formula_weight 455.66
_chemical_name_systematic
;
(\h^6^-hexaethylbenzene)(\h^4^-cycloocta-1,5-diene)ruthenium(0)
;
_space_group_IT_number 2
_symmetry_cell_setting triclinic
_symmetry_space_group_name_Hall '-P 1'
_symmetry_space_group_name_H-M 'P -1'
_atom_sites_solution_hydrogens geom
_atom_sites_solution_primary direct
_atom_sites_solution_secondary difmap
_audit_conform_dict_location ftp://ftp.iucr.org/pub/cif_core.dic
_audit_conform_dict_name cif_core.dic
_audit_conform_dict_version 2.2
_audit_creation_date 2002-03-07T19:13:14-00:00
_audit_creation_method 'WinGX routine CIF_UPDATE'
_cell_angle_alpha 68.61(3)
_cell_angle_beta 84.16(3)
_cell_angle_gamma 64.32(3)
_cell_formula_units_Z 2
_cell_length_a 9.578(3)
_cell_length_b 10.712(3)
_cell_length_c 13.336(4)
_cell_measurement_reflns_used 30
_cell_measurement_temperature 293(2)
_cell_measurement_theta_max 15.42
_cell_measurement_theta_min 13.14
_cell_volume 1145.6(7)
_computing_cell_refinement USGSLS
_computing_data_collection 'Ital Structures XCS'
_computing_data_reduction 'Home written program'
_computing_molecular_graphics 'Bruker SHELXTL'
_computing_publication_material 'WINGX-1.64 (Farrugia, 2001)'
_computing_structure_refinement 'SHELXL-97 (Sheldrick, 1997)'
_computing_structure_solution 'SHELXS-97 (Sheldrick, 1990)'
_diffrn_ambient_temperature 293(2)
_diffrn_measured_fraction_theta_full 0.984
_diffrn_measured_fraction_theta_max 0.984
_diffrn_measurement_device_type 'Ital Structures'
_diffrn_measurement_method '2\q/\w scans'
_diffrn_radiation_monochromator graphite
_diffrn_radiation_type MoK\a
_diffrn_radiation_wavelength 0.71069
_diffrn_reflns_av_R_equivalents 0.0409
_diffrn_reflns_av_unetI/netI 0.0259
_diffrn_reflns_limit_h_max 11
_diffrn_reflns_limit_h_min 0
_diffrn_reflns_limit_k_max 11
_diffrn_reflns_limit_k_min -11
_diffrn_reflns_limit_l_max 15
_diffrn_reflns_limit_l_min -15
_diffrn_reflns_number 4241
_diffrn_reflns_theta_full 25.01
_diffrn_reflns_theta_max 25.01
_diffrn_reflns_theta_min 2.97
_diffrn_standards_decay_% 0
_diffrn_standards_interval_count 98
_diffrn_standards_number 2
_exptl_absorpt_coefficient_mu 0.692
_exptl_absorpt_correction_type none
_exptl_crystal_colour 'Pale yellow'
_exptl_crystal_density_diffrn 1.321
_exptl_crystal_density_method 'not measured'
_exptl_crystal_description Prism
_exptl_crystal_F_000 484
_exptl_crystal_size_max 0.38
_exptl_crystal_size_mid 0.26
_exptl_crystal_size_min 0.2
_refine_diff_density_max 0.799
_refine_diff_density_min -0.621
_refine_diff_density_rms 0.091
_refine_ls_extinction_method none
_refine_ls_goodness_of_fit_ref 1.22
_refine_ls_hydrogen_treatment mixed
_refine_ls_matrix_type full
_refine_ls_number_parameters 256
_refine_ls_number_reflns 3979
_refine_ls_number_restraints 0
_refine_ls_restrained_S_all 1.22
_refine_ls_R_factor_all 0.0417
_refine_ls_R_factor_gt 0.0402
_refine_ls_shift/su_max 0
_refine_ls_shift/su_mean 0
_refine_ls_structure_factor_coef Fsqd
_refine_ls_weighting_details
;
calc w=1/[\s^2^(Fo^2^)+(0.0519P)^2^+0.8363P] where
P=(Fo^2^+2Fc^2^)/3
;
_refine_ls_weighting_scheme calc
_refine_ls_wR_factor_gt 0.0991
_refine_ls_wR_factor_ref 0.0999
_reflns_number_gt 3870
_reflns_number_total 3979
_reflns_threshold_expression >2sigma(I)
_cod_data_source_file b204875m.txt
_cod_data_source_block ruben
_cod_depositor_comments
;
The following automatic conversions were performed:
'_symmetry_cell_setting' value 'Triclinic' changed to 'triclinic'
according to '/home/saulius/struct/CIF-dictionaries/cif_core.dic'
dictionary named 'cif_core.dic' version 2.4.1 from 2010-06-29.

Automatic conversion script
Id: cif_fix_enum 1527 2010-12-29 10:47:43Z saulius 

2018-03-06
Z value and formula fixed to values more according to usual
chemical conventions.                 miguel
;
_cod_original_formula_sum 'C52 H84 Ru2'
_cod_original_formula_weight 911.33
_cod_original_formula_moiety 'C52 H84 Ru2'
_cod_original_formula_units_Z 1
_cod_original_cell_volume 1145.6(6)
_cod_original_sg_symbol_H-M P-1
_cod_database_code 7011840

loop_
_symmetry_equiv_pos_as_xyz
'x, y, z'
'-x, -y, -z'

loop_
_atom_site_label
_atom_site_type_symbol
_atom_site_fract_x
_atom_site_fract_y
_atom_site_fract_z
_atom_site_U_iso_or_equiv
_atom_site_adp_type
_atom_site_occupancy
_atom_site_symmetry_multiplicity
_atom_site_calc_flag
_atom_site_refinement_flags
_atom_site_disorder_assembly
_atom_site_disorder_group
Ru Ru 0.24966(3) 0.01740(3) 0.24508(2) 0.03329(12) Uani 1 1 d . . .
C1 C 0.1541(4) 0.2101(4) 0.3044(3) 0.0377(7) Uani 1 1 d . . .
C2 C 0.0281(4) 0.1995(4) 0.2662(3) 0.0359(7) Uani 1 1 d . . .
C3 C 0.0222(4) 0.2011(4) 0.1594(3) 0.0367(7) Uani 1 1 d . . .
C4 C 0.1441(4) 0.2142(4) 0.0909(3) 0.0383(7) Uani 1 1 d . . .
C5 C 0.2715(4) 0.2217(4) 0.1302(3) 0.0392(7) Uani 1 1 d . . .
C6 C 0.2780(4) 0.2195(4) 0.2371(3) 0.0402(8) Uani 1 1 d . . .
C7 C 0.1619(5) 0.2097(5) 0.4178(3) 0.0536(10) Uani 1 1 d . . .
H7A H 0.1135(14) 0.1540(18) 0.4623(14) 0.05 Uiso 1 1 calc R . .
H7B H 0.265(3) 0.1640(15) 0.4429(8) 0.05 Uiso 1 1 calc R . .
C8 C 0.0878(7) 0.3629(7) 0.4258(5) 0.0895(18) Uani 1 1 d . . .
H8A H 0.1024 0.354 0.4986 0.08 Uiso 1 1 calc R . .
H8B H -0.0213 0.4084 0.4055 0.08 Uiso 1 1 calc R . .
H8C H 0.1354 0.4229 0.3782 0.08 Uiso 1 1 calc R . .
C9 C -0.1035(4) 0.1893(4) 0.3374(3) 0.0428(8) Uani 1 1 d . . .
H9A H -0.0639(11) 0.1405(14) 0.411(2) 0.04 Uiso 1 1 calc R . .
H9B H -0.1417(11) 0.1305(16) 0.3208(5) 0.04 Uiso 1 1 calc R . .
C10 C -0.2380(5) 0.3398(5) 0.3248(4) 0.0605(11) Uani 1 1 d . . .
H10A H -0.3146 0.326 0.3744 0.06 Uiso 1 1 calc R . .
H10B H -0.2839 0.3869 0.2523 0.06 Uiso 1 1 calc R . .
H10C H -0.2 0.4011 0.3398 0.06 Uiso 1 1 calc R . .
C11 C -0.1188(5) 0.2001(5) 0.1157(3) 0.0516(9) Uani 1 1 d . . .
H11A H -0.207(3) 0.2500(16) 0.1474(9) 0.05 Uiso 1 1 calc R . .
H11B H -0.1334(7) 0.2535(17) 0.041(2) 0.05 Uiso 1 1 calc R . .
C12 C -0.1079(5) 0.0473(6) 0.1352(4) 0.0650(12) Uani 1 1 d . . .
H12A H -0.2008 0.0573 0.1053 0.06 Uiso 1 1 calc R . .
H12B H -0.0961 -0.0077 0.2114 0.06 Uiso 1 1 calc R . .
H12C H -0.0199 -0.0041 0.1012 0.06 Uiso 1 1 calc R . .
C13 C 0.1345(5) 0.2188(5) -0.0233(3) 0.0537(10) Uani 1 1 d . . .
H13A H 0.0892(14) 0.1629(19) -0.0233(3) 0.05 Uiso 1 1 calc R . .
H13B H 0.229(3) 0.1804(14) -0.0434(7) 0.05 Uiso 1 1 calc R . .
C14 C 0.0459(7) 0.3738(6) -0.1058(4) 0.0811(15) Uani 1 1 d . . .
H14A H 0.0403 0.3673 -0.1751 0.08 Uiso 1 1 calc R . .
H14B H 0.0989 0.4339 -0.1105 0.08 Uiso 1 1 calc R . .
H14C H -0.0571 0.4179 -0.0838 0.08 Uiso 1 1 calc R . .
C15 C 0.4042(5) 0.2319(5) 0.0592(3) 0.0567(10) Uani 1 1 d . . .
H15A H 0.499(3) 0.1810(17) 0.1041(14) 0.06 Uiso 1 1 calc R . .
H15B H 0.4153(6) 0.1818(16) 0.0097(15) 0.06 Uiso 1 1 calc R . .
C16 C 0.3803(7) 0.3908(7) -0.0052(4) 0.0888(18) Uani 1 1 d . . .
H16A H 0.4648 0.39 -0.0507 0.09 Uiso 1 1 calc R . .
H16B H 0.3765 0.4394 0.0436 0.09 Uiso 1 1 calc R . .
H16C H 0.2844 0.4431 -0.0489 0.09 Uiso 1 1 calc R . .
C17 C 0.4098(5) 0.2363(5) 0.2773(4) 0.0586(11) Uani 1 1 d . . .
H17A H 0.4447(12) 0.2917(19) 0.2188(19) 0.06 Uiso 1 1 calc R . .
H17B H 0.3706(13) 0.2894(18) 0.3228(15) 0.06 Uiso 1 1 calc R . .
C18 C 0.5473(5) 0.0928(6) 0.3365(4) 0.0753(14) Uani 1 1 d . . .
H18A H 0.6235 0.1145 0.3591 0.07 Uiso 1 1 calc R . .
H18B H 0.5922 0.038 0.2892 0.07 Uiso 1 1 calc R . .
H18C H 0.5135 0.0348 0.3985 0.07 Uiso 1 1 calc R . .
C19 C 0.3279(7) -0.1492(5) 0.4010(4) 0.0707(14) Uani 1 1 d . . .
H19 H 0.3063 -0.0687 0.4212 0.07 Uiso 1 1 d . . .
C20 C 0.2067(6) -0.1589(4) 0.3616(4) 0.0636(12) Uani 1 1 d . . .
H20 H 0.1073 -0.0846 0.357 0.06 Uiso 1 1 d . . .
C21 C 0.2267(7) -0.2835(6) 0.3259(5) 0.0862(17) Uani 1 1 d . . .
H21A H 0.2863 -0.3745 0.3798 0.08 Uiso 1 1 d . . .
H21B H 0.1284 -0.2803 0.3181 0.08 Uiso 1 1 d . . .
C22 C 0.3031(8) -0.2758(6) 0.2213(6) 0.097(2) Uani 1 1 d . . .
H22A H 0.3928 -0.3599 0.2333 0.09 Uiso 1 1 d . . .
H22B H 0.2402 -0.2744 0.1741 0.09 Uiso 1 1 d . . .
C23 C 0.3398(6) -0.1449(5) 0.1705(4) 0.0649(12) Uani 1 1 d . . .
H23 H 0.278 -0.0676 0.1106 0.06 Uiso 1 1 d . . .
C24 C 0.4631(6) -0.1336(5) 0.2089(5) 0.0727(14) Uani 1 1 d . . .
H24 H 0.481 -0.0502 0.1726 0.07 Uiso 1 1 d . . .
C25 C 0.5688(8) -0.2526(8) 0.3073(8) 0.125(3) Uani 1 1 d . . .
H25A H 0.5992 -0.3289 0.3006 0.11 Uiso 1 1 d . . .
H25B H 0.64 -0.237 0.3099 0.11 Uiso 1 1 d . . .
C26 C 0.4919(8) -0.2622(7) 0.4128(6) 0.107(2) Uani 1 1 d . . .
H26A H 0.4945 -0.3592 0.4462 0.1 Uiso 1 1 d . . .
H26B H 0.5507 -0.2505 0.4599 0.1 Uiso 1 1 d . . .

loop_
_atom_site_aniso_label
_atom_site_aniso_U_11
_atom_site_aniso_U_22
_atom_site_aniso_U_33
_atom_site_aniso_U_23
_atom_site_aniso_U_13
_atom_site_aniso_U_12
Ru 0.03556(17) 0.03317(17) 0.03086(16) -0.01415(11) 0.00901(10) -0.01371(12)
C1 0.0440(19) 0.0357(17) 0.0344(17) -0.0165(14) 0.0069(14) -0.0157(14)
C2 0.0366(17) 0.0336(16) 0.0345(17) -0.0139(13) 0.0101(14) -0.0127(14)
C3 0.0373(18) 0.0387(17) 0.0347(17) -0.0166(14) 0.0050(14) -0.0145(14)
C4 0.0452(19) 0.0361(17) 0.0321(17) -0.0148(14) 0.0096(14) -0.0154(15)
C5 0.0392(18) 0.0404(18) 0.0349(18) -0.0132(14) 0.0115(14) -0.0163(15)
C6 0.0396(18) 0.0427(18) 0.0399(19) -0.0159(15) 0.0053(15) -0.0187(15)
C7 0.059(2) 0.068(3) 0.040(2) -0.0283(19) 0.0075(18) -0.027(2)
C8 0.094(4) 0.105(4) 0.086(4) -0.073(4) 0.002(3) -0.024(3)
C9 0.042(2) 0.0437(19) 0.0420(19) -0.0179(15) 0.0161(15) -0.0188(16)
C10 0.051(2) 0.053(2) 0.068(3) -0.025(2) 0.025(2) -0.0147(19)
C11 0.044(2) 0.066(3) 0.049(2) -0.0253(19) 0.0034(17) -0.0236(19)
C12 0.053(2) 0.084(3) 0.083(3) -0.049(3) 0.010(2) -0.038(2)
C13 0.063(3) 0.069(3) 0.036(2) -0.0260(18) 0.0122(18) -0.030(2)
C14 0.105(4) 0.091(4) 0.037(2) -0.006(2) -0.004(2) -0.045(3)
C15 0.050(2) 0.074(3) 0.046(2) -0.019(2) 0.0199(18) -0.032(2)
C16 0.092(4) 0.105(4) 0.073(3) -0.008(3) 0.024(3) -0.069(4)
C17 0.062(3) 0.078(3) 0.054(2) -0.026(2) 0.008(2) -0.046(2)
C18 0.053(3) 0.113(4) 0.071(3) -0.033(3) 0.000(2) -0.044(3)
C19 0.110(4) 0.040(2) 0.046(2) -0.0036(18) -0.006(2) -0.025(2)
C20 0.073(3) 0.037(2) 0.063(3) -0.0069(18) 0.026(2) -0.021(2)
C21 0.106(4) 0.052(3) 0.101(4) -0.015(3) 0.001(3) -0.043(3)
C22 0.098(4) 0.068(3) 0.147(6) -0.071(4) 0.023(4) -0.032(3)
C23 0.079(3) 0.046(2) 0.055(3) -0.027(2) 0.009(2) -0.008(2)
C24 0.064(3) 0.044(2) 0.100(4) -0.032(2) 0.036(3) -0.014(2)
C25 0.067(4) 0.089(4) 0.191(9) -0.080(5) -0.032(5) 0.025(3)
C26 0.094(5) 0.070(4) 0.114(5) 0.011(4) -0.044(4) -0.023(3)

loop_
_atom_type_symbol
_atom_type_description
_atom_type_scat_dispersion_real
_atom_type_scat_dispersion_imag
_atom_type_scat_source
C C 0.0033 0.0016 'International Tables Vol C Tables 4.2.6.8 and 6.1.1.4'
H H 0 0 'International Tables Vol C Tables 4.2.6.8 and 6.1.1.4'
Ru Ru -1.2594 0.8363 'International Tables Vol C Tables 4.2.6.8 and 6.1.1.4'

loop_
_geom_angle_atom_site_label_1
_geom_angle_atom_site_label_2
_geom_angle_atom_site_label_3
_geom_angle
_geom_angle_site_symmetry_1
_geom_angle_site_symmetry_3
_geom_angle_publ_flag
C19 Ru C24 79.9(2) . . ?
C19 Ru C23 91.46(18) . . ?
C24 Ru C23 38.4(2) . . ?
C19 Ru C20 37.8(2) . . ?
C24 Ru C20 92.03(18) . . ?
C23 Ru C20 79.05(19) . . ?
C19 Ru C5 142.59(18) . . ?
C24 Ru C5 94.69(16) . . ?
C23 Ru C5 107.19(16) . . ?
C20 Ru C5 173.13(14) . . ?
C19 Ru C3 137.08(18) . . ?
C24 Ru C3 139.00(19) . . ?
C23 Ru C3 110.20(16) . . ?
C20 Ru C3 108.91(16) . . ?
C5 Ru C3 66.55(13) . . ?
C19 Ru C2 106.27(17) . . ?
C24 Ru C2 172.90(15) . . ?
C23 Ru C2 142.72(17) . . ?
C20 Ru C2 95.02(15) . . ?
C5 Ru C2 78.28(12) . . ?
C3 Ru C2 36.86(12) . . ?
C19 Ru C6 109.81(17) . . ?
C24 Ru C6 108.44(17) . . ?
C23 Ru C6 137.88(17) . . ?
C20 Ru C6 138.77(17) . . ?
C5 Ru C6 36.81(13) . . ?
C3 Ru C6 78.76(13) . . ?
C2 Ru C6 66.46(13) . . ?
C19 Ru C4 172.28(16) . . ?
C24 Ru C4 107.49(18) . . ?
C23 Ru C4 95.76(15) . . ?
C20 Ru C4 141.46(18) . . ?
C5 Ru C4 36.68(13) . . ?
C3 Ru C4 36.99(12) . . ?
C2 Ru C4 66.20(12) . . ?
C6 Ru C4 66.23(13) . . ?
C19 Ru C1 95.10(16) . . ?
C24 Ru C1 140.90(18) . . ?
C23 Ru C1 173.04(15) . . ?
C20 Ru C1 107.63(15) . . ?
C5 Ru C1 66.05(12) . . ?
C3 Ru C1 66.17(13) . . ?
C2 Ru C1 36.60(13) . . ?
C6 Ru C1 36.86(12) . . ?
C4 Ru C1 77.81(12) . . ?
C2 C1 C6 120.5(3) . . ?
C2 C1 C7 121.1(3) . . ?
C6 C1 C7 118.4(3) . . ?
C2 C1 Ru 71.27(19) . . ?
C6 C1 Ru 71.35(19) . . ?
C7 C1 Ru 129.5(3) . . ?
C1 C2 C3 120.3(3) . . ?
C1 C2 C9 120.6(3) . . ?
C3 C2 C9 119.1(3) . . ?
C1 C2 Ru 72.14(19) . . ?
C3 C2 Ru 71.52(19) . . ?
C9 C2 Ru 129.8(2) . . ?
C2 C3 C4 119.3(3) . . ?
C2 C3 C11 120.2(3) . . ?
C4 C3 C11 120.3(3) . . ?
C2 C3 Ru 71.62(19) . . ?
C4 C3 Ru 71.8(2) . . ?
C11 C3 Ru 132.3(3) . . ?
C5 C4 C3 120.2(3) . . ?
C5 C4 C13 121.1(3) . . ?
C3 C4 C13 118.7(3) . . ?
C5 C4 Ru 71.3(2) . . ?
C3 C4 Ru 71.23(19) . . ?
C13 C4 Ru 129.7(3) . . ?
C4 C5 C6 120.6(3) . . ?
C4 C5 C15 120.8(3) . . ?
C6 C5 C15 118.7(3) . . ?
C4 C5 Ru 72.05(19) . . ?
C6 C5 Ru 71.9(2) . . ?
C15 C5 Ru 128.5(3) . . ?
C5 C6 C1 119.1(3) . . ?
C5 C6 C17 120.7(3) . . ?
C1 C6 C17 120.1(3) . . ?
C5 C6 Ru 71.2(2) . . ?
C1 C6 Ru 71.79(19) . . ?
C17 C6 Ru 131.9(3) . . ?
C8 C7 C1 114.3(4) . . ?
C2 C9 C10 113.7(3) . . ?
C12 C11 C3 115.2(3) . . ?
C4 C13 C14 114.3(4) . . ?
C16 C15 C5 113.4(4) . . ?
C18 C17 C6 115.5(4) . . ?
C20 C19 C26 123.0(5) . . ?
C20 C19 Ru 71.4(3) . . ?
C26 C19 Ru 115.8(4) . . ?
C19 C20 C21 123.6(4) . . ?
C19 C20 Ru 70.8(2) . . ?
C21 C20 Ru 115.9(3) . . ?
C22 C21 C20 112.9(4) . . ?
C23 C22 C21 114.8(4) . . ?
C24 C23 C22 123.1(5) . . ?
C24 C23 Ru 70.7(3) . . ?
C22 C23 Ru 115.6(4) . . ?
C23 C24 C25 122.6(5) . . ?
C23 C24 Ru 70.9(3) . . ?
C25 C24 Ru 114.4(4) . . ?
C26 C25 C24 114.1(5) . . ?
C19 C26 C25 113.8(5) . . ?

loop_
_geom_bond_atom_site_label_1
_geom_bond_atom_site_label_2
_geom_bond_distance
_geom_bond_site_symmetry_2
_geom_bond_publ_flag
Ru C19 2.127(4) . ?
Ru C24 2.129(4) . ?
Ru C23 2.131(4) . ?
Ru C20 2.134(4) . ?
Ru C5 2.250(3) . ?
Ru C3 2.253(4) . ?
Ru C2 2.254(3) . ?
Ru C6 2.259(4) . ?
Ru C4 2.260(4) . ?
Ru C1 2.265(3) . ?
C1 C2 1.419(5) . ?
C1 C6 1.430(5) . ?
C1 C7 1.520(5) . ?
C2 C3 1.425(5) . ?
C2 C9 1.518(5) . ?
C3 C4 1.431(5) . ?
C3 C11 1.530(5) . ?
C4 C5 1.419(5) . ?
C4 C13 1.517(5) . ?
C5 C6 1.424(5) . ?
C5 C15 1.525(5) . ?
C6 C17 1.523(5) . ?
C7 C8 1.519(6) . ?
C9 C10 1.528(5) . ?
C11 C12 1.518(6) . ?
C13 C14 1.524(6) . ?
C15 C16 1.524(6) . ?
C17 C18 1.514(7) . ?
C19 C20 1.380(7) . ?
C19 C26 1.490(9) . ?
C20 C21 1.506(7) . ?
C21 C22 1.500(9) . ?
C22 C23 1.495(8) . ?
C23 C24 1.402(7) . ?
C24 C25 1.517(10) . ?
C25 C26 1.512(12) . ?
